data_4348970
loop_
_publ_author_name
'Mutailipu, Miriding'
'Zhang, Min'
'Dong, Xiaoyu'
'Chen, Yanna'
'Pan, Shilie'

_publ_section_title
;
 Effects of the Orientation of [B<sub>5</sub>O<sub>11</sub>]<sup>7-</sup>
 Fundamental Building Blocks on Layered Structures Based on the
 Pentaborates.
;
_journal_issue 20
_journal_name_full 'Inorganic chemistry'
_journal_page_first 10608
_journal_page_last 10616
_journal_paper_doi 10.1021/acs.inorgchem.6b01855
_journal_volume 55
_journal_year 2016
_chemical_formula_moiety 'B20 Ba4 Br2 O34 Rb4'
_chemical_formula_sum 'B20 Ba4 Br2 O34 Rb4'
_chemical_formula_weight 1811.45
_space_group_crystal_system monoclinic
_space_group_IT_number 11
_space_group_name_Hall '-P 2yb'
_space_group_name_H-M_alt 'P 1 21/m 1'
_symmetry_Int_Tables_number 11
_audit_creation_date 2016-08-30
_audit_creation_method
;
Olex2 1.2
(compiled 2016.02.19 svn.r3266 for OlexSys, GUI svn.r5155)
;
_cell_angle_alpha 90
_cell_angle_beta 119.107(8)
_cell_angle_gamma 90
_cell_formula_units_Z 1
_cell_length_a 6.6944(9)
_cell_length_b 22.299(3)
_cell_length_c 6.7115(9)
_cell_measurement_reflns_used 2273
_cell_measurement_temperature 296(2)
_cell_measurement_theta_max 27.52
_cell_measurement_theta_min 3.47
_cell_volume 875.4(2)
_computing_molecular_graphics 'Olex2 (Dolomanov et al., 2009)'
_computing_publication_material 'Olex2 (Dolomanov et al., 2009)'
_computing_structure_refinement 'olex2.refine (Bourhis et al., 2015)'
_computing_structure_solution 'SHELXS-97 (Sheldrick, 1990)'
_diffrn_ambient_temperature 296.15
_diffrn_measured_fraction_theta_full 0.9961
_diffrn_measured_fraction_theta_max 0.9961
_diffrn_measurement_device_type 'CCD area detector'
_diffrn_measurement_method 'phi and omega scans'
_diffrn_radiation_monochromator graphite
_diffrn_radiation_type 'Mo K\a'
_diffrn_radiation_wavelength 0.71073
_diffrn_reflns_av_R_equivalents 0.0407
_diffrn_reflns_av_unetI/netI 0.0389
_diffrn_reflns_limit_h_max 8
_diffrn_reflns_limit_h_min -8
_diffrn_reflns_limit_k_max 28
_diffrn_reflns_limit_k_min -25
_diffrn_reflns_limit_l_max 8
_diffrn_reflns_limit_l_min -8
_diffrn_reflns_number 7992
_diffrn_reflns_theta_full 27.5594
_diffrn_reflns_theta_max 27.56
_diffrn_reflns_theta_min 3.47
_exptl_absorpt_coefficient_mu 12.364
_exptl_absorpt_correction_T_max 1.0000
_exptl_absorpt_correction_T_min 0.7967
_exptl_absorpt_correction_type numerical
_exptl_absorpt_process_details
;
SADABS-2008/1 (Bruker,2008) was used for absorption correction.
wR2(int) was 0.0838 before and 0.0465 after correction.
The Ratio of minimum to maximum transmission is 0.7967.
The \l/2 correction factor is 0.0015.
;
_exptl_crystal_colour colorless
_exptl_crystal_density_diffrn 3.4356
_exptl_crystal_density_method 'not measured'
_exptl_crystal_description block
_exptl_crystal_F_000 809.7041
_exptl_crystal_size_max 0.162
_exptl_crystal_size_mid 0.118
_exptl_crystal_size_min 0.109
_refine_diff_density_max 5.6
_refine_diff_density_min -5.6
_refine_diff_density_rms 0.4407
_refine_ls_d_res_high 0.7681
_refine_ls_d_res_low 5.8639
_refine_ls_extinction_expression Fc^*^=kFc[1+0.001xFc^2^\l^3^/sin(2\q)]^-1/4^
_refine_ls_goodness_of_fit_ref 1.0259
_refine_ls_hydrogen_treatment undef
_refine_ls_matrix_type full
_refine_ls_number_constraints 0
_refine_ls_number_parameters 154
_refine_ls_number_reflns 2061
_refine_ls_number_restraints 24
_refine_ls_restrained_S_all 1.0195
_refine_ls_R_factor_all 0.0766
_refine_ls_R_factor_gt 0.0672
_refine_ls_shift/su_max 0.0001
_refine_ls_shift/su_mean 0.0000
_refine_ls_structure_factor_coef Fsqd
_refine_ls_weighting_details 'w=1/[\s^2^(Fo^2^)+(0.0870P)^2^+40.3141P] where P=(Fo^2^+2Fc^2^)/3'
_refine_ls_weighting_scheme calc
_refine_ls_wR_factor_gt 0.1729
_refine_ls_wR_factor_ref 0.1802
_reflns_Friedel_coverage 0.0
_reflns_limit_h_max 7
_reflns_limit_h_min -8
_reflns_limit_k_max 28
_reflns_limit_k_min 0
_reflns_limit_l_max 8
_reflns_limit_l_min 0
_reflns_number_gt 1751
_reflns_number_total 2061
_reflns_threshold_expression I>=2u(I)
_cod_data_source_file ic6b01855_si_003.cif
_cod_data_source_block 1111
_cod_original_cell_volume 875.3(2)
_cod_database_code 4348970
_olex2_refinement_description
;
1. Uiso/Uaniso restraints and constraints
Uanis(B4) \\sim Ueq: with sigma of 0.001 and sigma for terminal atoms of 0.002
Uanis(O6) \\sim Ueq: with sigma of 0.001 and sigma for terminal atoms of 0.002
Uanis(O8) \\sim Ueq: with sigma of 0.001 and sigma for terminal atoms of 0.002
Uanis(O9) \\sim Ueq: with sigma of 0.001 and sigma for terminal atoms of 0.002
2. Others
 Fixed Sof: Br1(0.5)
;
_olex2_submission_special_instructions 'No special instructions were received'

loop_
_space_group_symop_id
_space_group_symop_operation_xyz
1 x,y,z
2 -x,y+1/2,-z
3 -x,-y,-z
4 x,-y-1/2,z

loop_
_atom_site_label
_atom_site_type_symbol
_atom_site_fract_x
_atom_site_fract_y
_atom_site_fract_z
_atom_site_U_iso_or_equiv
_atom_site_adp_type
_atom_site_occupancy
_atom_site_site_symmetry_order
_atom_site_refinement_flags_posn
_atom_site_refinement_flags_adp
_atom_site_refinement_flags_occupancy
Ba1 Ba 0.18613(10) 0.44883(3) 0.31754(10) 0.0158(3) Uani 1.000000 1 . . .
Rb1 Rb 0.2359(7) 0.25 0.6800(10) 0.1071(18) Uani 1.000000 2 S T P
Rb2 Rb 0.7575(10) 0.25 1.1961(7) 0.1059(15) Uani 1.000000 2 S T P
B1 B 0.6003(18) 0.3932(5) 0.8100(19) 0.0086(19) Uani 1.000000 1 . . .
B2 B 0.6632(18) 0.4279(5) 0.1922(18) 0.0086(19) Uani 1.000000 1 . . .
B3 B 0.2755(18) 0.4219(5) -0.1187(19) 0.011(2) Uani 1.000000 1 . . .
B4 B 0.8373(17) 0.4119(5) 0.6206(17) 0.0059(18) Uani 1.000000 1 . U .
B5 B 0.7522(19) 0.3098(5) 0.6835(19) 0.011(2) Uani 1.000000 1 . . .
O1 O 0.8132(11) 0.4424(3) 0.4139(11) 0.0082(13) Uani 1.000000 1 . . .
O2 O 0.6504(11) 0.4293(3) 0.6616(11) 0.0075(13) Uani 1.000000 1 . . .
O3 O -0.213(2) 0.25 0.655(2) 0.024(3) Uani 1.000000 2 S T P
O4 O 0.6365(13) 0.3286(3) 0.7899(13) 0.0148(15) Uani 1.000000 1 . . .
O5 O 0.3537(11) 0.4011(3) 0.7410(11) 0.0103(14) Uani 1.000000 1 . . .
O6 O -0.2559(12) 0.4110(3) 0.0531(12) 0.0137(14) Uani 1.000000 1 . U .
O7 O 0.0550(11) 0.4348(3) -0.1811(11) 0.0098(14) Uani 1.000000 1 . . .
O8 O 0.4324(14) 0.4353(4) 0.1081(14) 0.0201(16) Uani 1.000000 1 . U .
O9 O 0.8506(12) 0.3474(3) 0.5966(12) 0.0107(13) Uani 1.000000 1 . U .
Br1 Br 0.2560(8) 0.30477(19) 0.1961(8) 0.0731(14) Uani 0.500000 1 . . .

loop_
_atom_site_aniso_label
_atom_site_aniso_U_11
_atom_site_aniso_U_22
_atom_site_aniso_U_33
_atom_site_aniso_U_12
_atom_site_aniso_U_13
_atom_site_aniso_U_23
Ba1 0.0122(4) 0.0222(4) 0.0143(4) 0.0005(2) 0.0074(3) -0.0003(2)
Rb1 0.114(3) 0.0518(17) 0.244(6) -0.000000 0.156(4) 0.000000
Rb2 0.152(4) 0.120(4) 0.077(3) -0.000000 0.080(3) 0.000000
B1 0.004(4) 0.010(5) 0.011(5) 0.002(4) 0.004(4) -0.004(4)
B2 0.010(5) 0.009(5) 0.005(5) -0.002(4) 0.003(4) -0.001(4)
B3 0.003(4) 0.014(5) 0.014(5) -0.002(4) 0.004(4) -0.004(4)
B4 0.0057(19) 0.0062(19) 0.0059(18) -0.0000(5) 0.0028(6) -0.0002(5)
B5 0.011(5) 0.010(5) 0.014(5) -0.002(4) 0.008(4) -0.002(4)
O1 0.007(3) 0.015(3) 0.002(3) -0.003(2) 0.001(2) 0.000(2)
O2 0.004(3) 0.011(3) 0.009(3) 0.000(2) 0.004(2) -0.002(3)
O3 0.035(7) 0.009(5) 0.040(7) -0.000000 0.029(6) 0.000000
O4 0.019(4) 0.014(4) 0.020(4) 0.002(3) 0.017(3) 0.002(3)
O5 0.003(3) 0.023(4) 0.004(3) -0.000(3) 0.001(2) -0.005(3)
O6 0.012(2) 0.017(2) 0.0115(18) 0.0005(9) 0.0051(9) -0.0011(9)
O7 0.003(3) 0.019(4) 0.006(3) -0.001(3) 0.001(3) -0.003(3)
O8 0.0190(17) 0.0216(17) 0.0192(16) 0.0000(5) 0.0090(6) -0.0005(5)
O9 0.0108(15) 0.0105(15) 0.0111(14) 0.0001(5) 0.0057(5) -0.0001(5)
Br1 0.061(2) 0.045(2) 0.064(3) 0.0020(18) -0.009(2) -0.0036(18)

loop_
_atom_type_symbol
_atom_type_scat_dispersion_real
_atom_type_scat_dispersion_imag
_atom_type_scat_Cromer_Mann_a1
_atom_type_scat_Cromer_Mann_a2
_atom_type_scat_Cromer_Mann_a3
_atom_type_scat_Cromer_Mann_a4
_atom_type_scat_Cromer_Mann_b1
_atom_type_scat_Cromer_Mann_b2
_atom_type_scat_Cromer_Mann_b3
_atom_type_scat_Cromer_Mann_b4
_atom_type_scat_Cromer_Mann_c
_atom_type_scat_source
_atom_type_scat_dispersion_source
Br -0.28346 2.55990 17.17890 5.23580 5.63770 3.98510 2.17230 16.57960 0.26090 41.43280 2.95569992065 'International Tables Volume C Table 6.1.1.4 (pp. 500-502)' 'Henke, Gullikson and Davis, At. Data and Nucl. Data Tables, 1993, 54, 2'
B 0.00141 0.00067 2.05450 1.33260 1.09790 0.70680 23.21850 1.02100 60.34980 0.14030 -0.193200007081 'International Tables Volume C Table 6.1.1.4 (pp. 500-502)' 'Henke, Gullikson and Davis, At. Data and Nucl. Data Tables, 1993, 54, 2'
Rb -0.94509 2.97843 17.17840 9.64350 5.13990 1.52920 1.78880 17.31510 0.27480 164.93401 3.48729991913 'International Tables Volume C Table 6.1.1.4 (pp. 500-502)' 'Henke, Gullikson and Davis, At. Data and Nucl. Data Tables, 1993, 54, 2'
O 0.01158 0.00611 3.04850 2.28680 1.54630 0.86700 13.27710 5.70110 0.32390 32.90890 0.250800013542 'International Tables Volume C Table 6.1.1.4 (pp. 500-502)' 'Henke, Gullikson and Davis, At. Data and Nucl. Data Tables, 1993, 54, 2'
Ba -0.15704 2.40393 20.33610 19.29700 10.88800 2.69590 3.21600 0.27560 20.20730 167.20200 2.77309989929 'International Tables Volume C Table 6.1.1.4 (pp. 500-502)' 'Henke, Gullikson and Davis, At. Data and Nucl. Data Tables, 1993, 54, 2'

loop_
_geom_angle_atom_site_label_1
_geom_angle_atom_site_label_2
_geom_angle_atom_site_label_3
_geom_angle
_geom_angle_site_symmetry_1
_geom_angle_site_symmetry_3
B4 Ba1 B2 93.4(3) 3_666 1_455
O1 Ba1 B2 25.2(2) 1_455 1_455
O1 Ba1 B2 87.6(2) 3_666 1_455
O1 Ba1 B4 85.1(2) 1_455 3_666
O1 Ba1 B4 27.7(2) 3_666 3_666
O2 Ba1 B2 143.7(2) . 1_455
O2 Ba1 B2 119.0(2) 3_666 1_455
O2 Ba1 B4 27.5(2) 3_666 3_666
O2 Ba1 B4 98.5(2) . 3_666
O2 Ba1 O1 47.90(18) 3_666 3_666
O2 Ba1 O1 122.17(19) . 1_455
O2 Ba1 O1 87.41(18) . 3_666
O2 Ba1 O1 112.58(19) 3_666 1_455
O5 Ba1 B2 93.4(2) . 1_455
O5 Ba1 B4 105.7(2) . 3_666
O5 Ba1 O1 72.91(19) . 1_455
O5 Ba1 O1 79.1(2) . 3_666
O5 Ba1 O2 111.2(2) . 3_666
O5 Ba1 O2 50.39(19) . .
O6 Ba1 B2 24.4(2) . 1_455
O6 Ba1 B4 106.4(2) . 3_666
O6 Ba1 O1 49.2(2) . 1_455
O6 Ba1 O1 108.7(2) . 3_666
O6 Ba1 O2 151.9(2) . .
O6 Ba1 O2 125.5(2) . 3_666
O6 Ba1 O5 108.9(2) . .
O7 Ba1 B2 90.1(2) . 1_455
O7 Ba1 B2 71.6(2) 3_565 1_455
O7 Ba1 B4 104.0(2) . 3_666
O7 Ba1 B4 28.4(2) 3_565 3_666
O7 Ba1 O1 73.15(19) 3_565 1_455
O7 Ba1 O1 115.24(18) . 1_455
O7 Ba1 O1 131.04(19) . 3_666
O7 Ba1 O1 47.32(17) 3_565 3_666
O7 Ba1 O2 126.72(19) 3_565 .
O7 Ba1 O2 47.97(18) 3_565 3_666
O7 Ba1 O2 92.85(19) . 3_666
O7 Ba1 O2 119.47(18) . .
O7 Ba1 O5 123.64(19) 3_565 .
O7 Ba1 O5 149.8(2) . .
O7 Ba1 O6 67.2(2) . .
O7 Ba1 O6 79.3(2) 3_565 .
O8 Ba1 B2 136.4(3) . 1_455
O8 Ba1 B4 105.4(3) . 3_666
O8 Ba1 O1 161.1(2) . 1_455
O8 Ba1 O1 125.9(2) . 3_666
O8 Ba1 O2 72.5(2) . .
O8 Ba1 O2 79.4(2) . 3_666
O8 Ba1 O5 117.6(2) . .
O8 Ba1 O6 112.0(2) . .
O8 Ba1 O7 47.5(2) . .
O8 Ba1 O7 108.8(2) . 3_565
O3 Rb1 Rb2 57.4(3) . 1_454
O4 Rb1 Rb2 125.1(2) 4_565 1_454
O4 Rb1 Rb2 125.1(2) . 1_454
O4 Rb1 O3 142.12(17) . .
O4 Rb1 O3 142.12(17) 4_565 .
O4 Rb1 O4 72.0(3) . 4_565
O9 Rb1 Rb2 60.69(15) 4_465 1_454
O9 Rb1 Rb2 60.69(15) 1_455 1_454
O9 Rb1 O3 43.43(14) 1_455 .
O9 Rb1 O3 43.43(14) 4_465 .
O9 Rb1 O4 172.8(2) 1_455 4_565
O9 Rb1 O4 172.8(2) 4_465 .
O9 Rb1 O4 101.29(19) 1_455 .
O9 Rb1 O4 101.29(19) 4_465 4_565
O9 Rb1 O9 85.3(3) 4_465 1_455
O3 Rb2 Rb1 55.6(3) 1_656 1_656
O4 Rb2 Rb1 127.1(2) 4_565 1_656
O4 Rb2 Rb1 127.1(2) . 1_656
O4 Rb2 O3 142.10(17) 4_565 1_656
O4 Rb2 O3 142.10(17) . 1_656
O4 Rb2 O4 71.4(3) 4_565 .
O9 Rb2 Rb1 58.70(14) 4_566 1_656
O9 Rb2 Rb1 58.70(14) 1_556 1_656
O9 Rb2 O3 42.49(14) 1_556 1_656
O9 Rb2 O3 42.49(14) 4_566 1_656
O9 Rb2 O4 173.3(2) 1_556 4_565
O9 Rb2 O4 102.61(19) 1_556 .
O9 Rb2 O4 102.61(19) 4_566 4_565
O9 Rb2 O4 173.3(2) 4_566 .
O9 Rb2 O9 83.2(3) 1_556 4_566
O4 B1 O2 112.2(8) . .
O5 B1 O2 108.3(8) . .
O5 B1 O4 106.9(8) . .
O6 B1 O2 111.4(8) 1_656 .
O6 B1 O4 108.2(8) 1_656 .
O6 B1 O5 109.7(8) 1_656 .
O1 B2 Ba1 63.3(5) . 1_655
O6 B2 Ba1 57.7(5) 1_655 1_655
O6 B2 O1 119.5(9) 1_655 .
O8 B2 Ba1 162.9(7) . 1_655
O8 B2 O1 120.2(9) . .
O8 B2 O6 120.1(9) . 1_655
O7 B3 O5 125.8(9) . 1_554
O8 B3 O5 119.2(9) . 1_554
O8 B3 O7 114.8(9) . .
O1 B4 Ba1 71.4(5) . 3_666
O2 B4 Ba1 67.1(5) . 3_666
O2 B4 O1 110.0(7) . .
O7 B4 Ba1 68.8(5) 1_656 3_666
O7 B4 O1 106.9(7) 1_656 .
O7 B4 O2 107.0(7) 1_656 .
O9 B4 Ba1 178.9(6) . 3_666
O9 B4 O1 109.6(8) . .
O9 B4 O2 112.8(8) . .
O9 B4 O7 110.3(7) . 1_656
O4 B5 O3 123.2(10) . 4_665
O9 B5 O3 112.9(10) . 4_665
O9 B5 O4 123.9(10) . .
B2 O1 Ba1 128.7(6) . 3_666
B2 O1 Ba1 91.5(6) . 1_655
B4 O1 Ba1 80.9(5) . 3_666
B4 O1 Ba1 121.6(5) . 1_655
B4 O1 B2 126.7(8) . .
B1 O2 Ba1 134.2(6) . 3_666
B1 O2 Ba1 96.7(5) . .
B4 O2 Ba1 85.4(5) . 3_666
B4 O2 Ba1 125.6(5) . .
B4 O2 B1 119.4(7) . .
Rb2 O3 Rb1 67.0(3) 1_454 .
B5 O3 Rb1 103.1(7) 4_465 .
B5 O3 Rb1 103.1(7) 1_455 .
B5 O3 Rb2 102.0(7) 1_455 1_454
B5 O3 Rb2 102.0(7) 4_465 1_454
B5 O3 B5 149.7(13) 1_455 4_465
Rb2 O4 Rb1 72.2(2) 4_565 4_565
B1 O4 Rb1 115.3(6) . 4_565
B1 O4 Rb2 118.0(6) . 4_565
B5 O4 Rb1 111.5(6) . 4_565
B5 O4 Rb2 109.2(6) . 4_565
B5 O4 B1 120.8(8) . .
B1 O5 Ba1 101.7(5) . .
B3 O5 Ba1 119.2(6) 1_556 .
B3 O5 B1 124.3(8) 1_556 .
B1 O6 Ba1 135.3(6) 1_454 .
B2 O6 Ba1 97.9(6) 1_455 .
B2 O6 B1 124.9(8) 1_455 1_454
B3 O7 Ba1 89.6(6) . .
B3 O7 Ba1 129.0(6) . 3_565
B4 O7 Ba1 82.9(5) 1_454 3_565
B4 O7 Ba1 130.3(5) 1_454 .
B4 O7 B3 129.9(8) 1_454 .
B2 O8 Ba1 131.4(7) . .
B3 O8 Ba1 105.7(6) . .
B3 O8 B2 121.4(9) . .
Rb2 O9 Rb1 60.61(18) 4_564 4_665
B4 O9 Rb1 137.5(5) . 4_665
B4 O9 Rb2 138.5(6) . 4_564
B5 O9 Rb1 91.4(6) . 4_665
B5 O9 Rb2 90.3(6) . 4_564
B5 O9 B4 119.6(8) . .

loop_
_geom_bond_atom_site_label_1
_geom_bond_atom_site_label_2
_geom_bond_distance
_geom_bond_site_symmetry_2
Ba1 B2 3.211(11) 1_455
Ba1 B4 3.147(10) 3_666
Ba1 O1 3.021(7) 3_666
Ba1 O1 2.871(7) 1_455
Ba1 O2 2.863(6) .
Ba1 O2 2.907(7) 3_666
Ba1 O5 2.715(7) .
Ba1 O6 2.740(7) .
Ba1 O7 3.035(7) .
Ba1 O7 2.957(7) 3_565
Ba1 O8 2.653(8) .
Rb1 Rb2 3.269(7) 1_454
Rb1 O3 2.931(12) .
Rb1 O4 2.980(8) 4_565
Rb1 O4 2.980(8) .
Rb1 O9 3.206(7) 4_465
Rb1 O9 3.206(7) 1_455
Rb2 O3 2.993(13) 1_656
Rb2 O4 3.001(8) .
Rb2 O4 3.001(8) 4_565
Rb2 O9 3.271(7) 4_566
Rb2 O9 3.271(7) 1_556
B1 O2 1.441(13) .
B1 O4 1.479(12) .
B1 O5 1.493(12) .
B1 O6 1.489(12) 1_656
B2 O1 1.369(12) .
B2 O6 1.341(13) 1_655
B2 O8 1.373(13) .
B3 O5 1.362(13) 1_554
B3 O7 1.355(12) .
B3 O8 1.397(14) .
B4 O1 1.481(12) .
B4 O2 1.458(12) .
B4 O7 1.506(11) 1_656
B4 O9 1.456(12) .
B5 O3 1.382(12) 4_665
B5 O4 1.350(13) .
B5 O9 1.360(13) .
Br1 Br1 2.443(8) 4_565

loop_
_restr_u_iso_atom_site_label
_restr_u_iso_weight_param
B4 0.0010
O6 0.0020
O8 0.0010
O9 0.0010
